data_7023844
loop_
_publ_author_name
'Hameury, Sophie'
'Kayser, Laure'
'Pattacini, Roberto'
'Rogez, Guillaume'
'Wernsdorfer, Wolfgang'
'Braunstein, Pierre'

_publ_section_title
;
 Synthesis of cubane-type Ni(II) complexes from pyridyl-alcohol ligands;
 their single-molecule magnet behaviour.
;
_journal_issue 14
_journal_name_full 'Dalton transactions (Cambridge, England : 2003)'
_journal_page_first 5013
_journal_page_last 5024
_journal_paper_doi 10.1039/c3dt32869d
_journal_volume 42
_journal_year 2013
_chemical_formula_moiety 'C18 H26 Cl2 N2 Ni O2'
_chemical_formula_sum 'C18 H26 Cl2 N2 Ni O2'
_chemical_formula_weight 432.02
_space_group_IT_number 14
_symmetry_cell_setting monoclinic
_symmetry_Int_Tables_number 14
_symmetry_space_group_name_Hall '-P 2ybc'
_symmetry_space_group_name_H-M 'P 1 21/c 1'
_atom_sites_solution_hydrogens geom
_atom_sites_solution_primary direct
_atom_sites_solution_secondary difmap
_audit_creation_method SHELXL-97
_cell_angle_alpha 90.00
_cell_angle_beta 101.634(5)
_cell_angle_gamma 90.00
_cell_formula_units_Z 2
_cell_length_a 6.453(5)
_cell_length_b 9.664(6)
_cell_length_c 15.797(1)
_cell_measurement_reflns_used 2411
_cell_measurement_temperature 173(2)
_cell_measurement_theta_max 27.485
_cell_measurement_theta_min 0.407
_cell_volume 964.9(10)
_computing_cell_refinement 'HKL Scalepack (Otwinowski & Minor 1997)'
_computing_data_reduction 'HKL Denzo and Scalepack (Otwinowski & Minor 1997)'
_computing_molecular_graphics ORTEP-3
_computing_publication_material PLATON
_computing_structure_refinement 'SHELXL-97 (Sheldrick, 1997)'
_computing_structure_solution 'SHELXS-97 (Sheldrick, 1997)'
_diffrn_ambient_temperature 173(2)
_diffrn_detector_area_resol_mean 9
_diffrn_measured_fraction_theta_full 0.995
_diffrn_measured_fraction_theta_max 0.995
_diffrn_measurement_device_type KappaCCD
_diffrn_measurement_method CCD
_diffrn_radiation_monochromator graphite
_diffrn_radiation_probe x-ray
_diffrn_radiation_type MoK\a
_diffrn_radiation_wavelength 0.71073
_diffrn_reflns_av_R_equivalents 0.0000
_diffrn_reflns_av_sigmaI/netI 0.0542
_diffrn_reflns_limit_h_max 8
_diffrn_reflns_limit_h_min 0
_diffrn_reflns_limit_k_max 0
_diffrn_reflns_limit_k_min -12
_diffrn_reflns_limit_l_max 19
_diffrn_reflns_limit_l_min -21
_diffrn_reflns_number 2392
_diffrn_reflns_theta_full 28.29
_diffrn_reflns_theta_max 28.29
_diffrn_reflns_theta_min 2.48
_diffrn_source 'fine-focus sealed tube'
_exptl_absorpt_coefficient_mu 1.296
_exptl_absorpt_correction_type none
_exptl_crystal_colour green
_exptl_crystal_density_diffrn 1.487
_exptl_crystal_density_method 'not measured'
_exptl_crystal_description block
_exptl_crystal_F_000 452
_exptl_crystal_size_max 0.25
_exptl_crystal_size_mid 0.20
_exptl_crystal_size_min 0.20
_refine_diff_density_max 0.405
_refine_diff_density_min -0.681
_refine_diff_density_rms 0.101
_refine_ls_extinction_method none
_refine_ls_goodness_of_fit_ref 1.059
_refine_ls_hydrogen_treatment mixed
_refine_ls_matrix_type full
_refine_ls_number_parameters 120
_refine_ls_number_reflns 2392
_refine_ls_number_restraints 0
_refine_ls_restrained_S_all 1.059
_refine_ls_R_factor_all 0.0742
_refine_ls_R_factor_gt 0.0421
_refine_ls_shift/su_max 0.001
_refine_ls_shift/su_mean 0.000
_refine_ls_structure_factor_coef Fsqd
_refine_ls_weighting_details 'calc w=1/[\s^2^(Fo^2^)+(0.0409P)^2^+1.0212P] where P=(Fo^2^+2Fc^2^)/3'
_refine_ls_weighting_scheme calc
_refine_ls_wR_factor_gt 0.0930
_refine_ls_wR_factor_ref 0.1029
_reflns_number_gt 1741
_reflns_number_total 2392
_reflns_threshold_expression >2sigma(I)
_cod_data_source_file c3dt32869d.txt
_cod_data_source_block Compound1
_cod_original_sg_symbol_H-M 'P 21/c'
_cod_database_code 7023844

loop_
_symmetry_equiv_pos_as_xyz
'x, y, z'
'-x, y+1/2, -z+1/2'
'-x, -y, -z'
'x, -y-1/2, z-1/2'

loop_
_atom_site_label
_atom_site_type_symbol
_atom_site_fract_x
_atom_site_fract_y
_atom_site_fract_z
_atom_site_U_iso_or_equiv
_atom_site_adp_type
_atom_site_occupancy
_atom_site_symmetry_multiplicity
_atom_site_calc_flag
_atom_site_refinement_flags
Ni1 Ni 0.5000 0.5000 0.5000 0.01709(15) Uani 1 2 d S
Cl1 Cl 0.72449(11) 0.59754(7) 0.40573(5) 0.02607(19) Uani 1 1 d .
O1 O 0.7736(3) 0.50497(19) 0.60029(13) 0.0208(4) Uani 1 1 d .
N1 N 0.4229(3) 0.7023(2) 0.53135(14) 0.0181(5) Uani 1 1 d .
C1 C 0.8241(4) 0.6188(3) 0.66174(17) 0.0203(6) Uani 1 1 d .
C2 C 0.9413(5) 0.7296(3) 0.6221(2) 0.0304(7) Uani 1 1 d .
H2A H 1.0753 0.6940 0.6147 0.046 Uiso 1 1 calc R
H2B H 0.9636 0.8087 0.6595 0.046 Uiso 1 1 calc R
H2C H 0.8589 0.7562 0.5669 0.046 Uiso 1 1 calc R
C3 C 0.9595(5) 0.5612(4) 0.7437(2) 0.0403(9) Uani 1 1 d .
H3A H 0.8808 0.4925 0.7678 0.060 Uiso 1 1 calc R
H3B H 0.9987 0.6347 0.7847 0.060 Uiso 1 1 calc R
H3C H 1.0847 0.5200 0.7306 0.060 Uiso 1 1 calc R
C4 C 0.6144(4) 0.6698(3) 0.68024(17) 0.0222(6) Uani 1 1 d .
H4A H 0.5306 0.5901 0.6897 0.027 Uiso 1 1 calc R
H4B H 0.6429 0.7229 0.7335 0.027 Uiso 1 1 calc R
C5 C 0.4858(4) 0.7572(3) 0.61088(18) 0.0192(6) Uani 1 1 d .
C6 C 0.4347(4) 0.8934(3) 0.6280(2) 0.0245(6) Uani 1 1 d .
H6 H 0.4840 0.9310 0.6825 0.029 Uiso 1 1 calc R
C7 C 0.3112(5) 0.9723(3) 0.5643(2) 0.0283(7) Uani 1 1 d .
H7 H 0.2739 1.0624 0.5756 0.034 Uiso 1 1 calc R
C8 C 0.2448(4) 0.9146(3) 0.4840(2) 0.0255(7) Uani 1 1 d .
H8 H 0.1599 0.9645 0.4398 0.031 Uiso 1 1 calc R
C9 C 0.3067(4) 0.7806(3) 0.46993(19) 0.0228(6) Uani 1 1 d .
H9 H 0.2652 0.7432 0.4149 0.027 Uiso 1 1 calc R
H1O H 0.879(6) 0.489(3) 0.586(2) 0.034 Uiso 1 1 d .

loop_
_atom_site_aniso_label
_atom_site_aniso_U_11
_atom_site_aniso_U_22
_atom_site_aniso_U_33
_atom_site_aniso_U_23
_atom_site_aniso_U_13
_atom_site_aniso_U_12
Ni1 0.0190(3) 0.0154(2) 0.0169(3) -0.0002(2) 0.00348(19) -0.0008(2)
Cl1 0.0271(4) 0.0274(4) 0.0257(4) 0.0010(3) 0.0101(3) -0.0035(3)
O1 0.0173(9) 0.0220(10) 0.0232(10) -0.0051(9) 0.0044(8) 0.0008(9)
N1 0.0163(11) 0.0175(11) 0.0211(12) -0.0001(10) 0.0053(9) -0.0021(9)
C1 0.0208(14) 0.0224(14) 0.0164(14) -0.0040(11) 0.0009(11) 0.0004(11)
C2 0.0233(15) 0.0265(16) 0.0436(19) -0.0034(14) 0.0121(14) -0.0051(13)
C3 0.0368(19) 0.057(2) 0.0235(17) 0.0032(16) -0.0031(14) 0.0170(17)
C4 0.0252(14) 0.0254(15) 0.0161(14) -0.0024(11) 0.0040(12) -0.0003(12)
C5 0.0154(12) 0.0217(14) 0.0219(15) -0.0018(11) 0.0067(11) -0.0015(11)
C6 0.0196(14) 0.0237(15) 0.0311(16) -0.0082(13) 0.0069(12) -0.0019(12)
C7 0.0225(14) 0.0213(16) 0.044(2) -0.0033(13) 0.0132(14) 0.0011(12)
C8 0.0193(14) 0.0243(15) 0.0331(17) 0.0059(13) 0.0054(12) 0.0003(12)
C9 0.0197(14) 0.0213(14) 0.0265(16) 0.0022(12) 0.0024(12) -0.0010(11)

loop_
_atom_type_symbol
_atom_type_description
_atom_type_scat_dispersion_real
_atom_type_scat_dispersion_imag
_atom_type_scat_source
Ni Ni 0.3393 1.1124 'International Tables Vol C Tables 4.2.6.8 and 6.1.1.4'
N N 0.0061 0.0033 'International Tables Vol C Tables 4.2.6.8 and 6.1.1.4'
O O 0.0106 0.0060 'International Tables Vol C Tables 4.2.6.8 and 6.1.1.4'
Cl Cl 0.1484 0.1585 'International Tables Vol C Tables 4.2.6.8 and 6.1.1.4'
C C 0.0033 0.0016 'International Tables Vol C Tables 4.2.6.8 and 6.1.1.4'
H H 0.0000 0.0000 'International Tables Vol C Tables 4.2.6.8 and 6.1.1.4'

loop_
_geom_angle_atom_site_label_1
_geom_angle_atom_site_label_2
_geom_angle_atom_site_label_3
_geom_angle
_geom_angle_site_symmetry_1
_geom_angle_site_symmetry_3
N1 Ni1 N1 180.000(1) . 3_666
N1 Ni1 O1 90.22(8) . .
N1 Ni1 O1 89.78(8) 3_666 .
N1 Ni1 O1 89.78(8) . 3_666
N1 Ni1 O1 90.22(8) 3_666 3_666
O1 Ni1 O1 180.0 . 3_666
N1 Ni1 Cl1 90.99(6) . 3_666
N1 Ni1 Cl1 89.01(6) 3_666 3_666
O1 Ni1 Cl1 93.40(6) . 3_666
O1 Ni1 Cl1 86.60(6) 3_666 3_666
N1 Ni1 Cl1 89.01(6) . .
N1 Ni1 Cl1 90.99(6) 3_666 .
O1 Ni1 Cl1 86.60(6) . .
O1 Ni1 Cl1 93.40(6) 3_666 .
Cl1 Ni1 Cl1 180.0 3_666 .
C1 O1 Ni1 123.68(15) . .
C1 O1 H1O 105(3) . .
Ni1 O1 H1O 115(3) . .
C9 N1 C5 118.2(2) . .
C9 N1 Ni1 118.75(19) . .
C5 N1 Ni1 123.01(18) . .
O1 C1 C3 107.8(2) . .
O1 C1 C2 108.7(2) . .
C3 C1 C2 111.3(3) . .
O1 C1 C4 106.5(2) . .
C3 C1 C4 109.7(2) . .
C2 C1 C4 112.7(2) . .
C1 C2 H2A 109.5 . .
C1 C2 H2B 109.5 . .
H2A C2 H2B 109.5 . .
C1 C2 H2C 109.5 . .
H2A C2 H2C 109.5 . .
H2B C2 H2C 109.5 . .
C1 C3 H3A 109.5 . .
C1 C3 H3B 109.5 . .
H3A C3 H3B 109.5 . .
C1 C3 H3C 109.5 . .
H3A C3 H3C 109.5 . .
H3B C3 H3C 109.5 . .
C5 C4 C1 115.2(2) . .
C5 C4 H4A 108.5 . .
C1 C4 H4A 108.5 . .
C5 C4 H4B 108.5 . .
C1 C4 H4B 108.5 . .
H4A C4 H4B 107.5 . .
N1 C5 C6 120.9(3) . .
N1 C5 C4 118.6(2) . .
C6 C5 C4 120.5(3) . .
C7 C6 C5 120.2(3) . .
C7 C6 H6 119.9 . .
C5 C6 H6 119.9 . .
C8 C7 C6 118.4(3) . .
C8 C7 H7 120.8 . .
C6 C7 H7 120.8 . .
C7 C8 C9 118.7(3) . .
C7 C8 H8 120.6 . .
C9 C8 H8 120.6 . .
N1 C9 C8 123.4(3) . .
N1 C9 H9 118.3 . .
C8 C9 H9 118.3 . .

loop_
_geom_bond_atom_site_label_1
_geom_bond_atom_site_label_2
_geom_bond_distance
_geom_bond_site_symmetry_2
Ni1 N1 2.101(2) .
Ni1 N1 2.101(2) 3_666
Ni1 O1 2.1214(19) .
Ni1 O1 2.1214(19) 3_666
Ni1 Cl1 2.465(2) 3_666
Ni1 Cl1 2.465(2) .
O1 C1 1.460(3) .
O1 H1O 0.78(4) .
N1 C9 1.335(3) .
N1 C5 1.349(3) .
C1 C3 1.515(4) .
C1 C2 1.517(4) .
C1 C4 1.523(4) .
C2 H2A 0.9600 .
C2 H2B 0.9600 .
C2 H2C 0.9600 .
C3 H3A 0.9600 .
C3 H3B 0.9600 .
C3 H3C 0.9600 .
C4 C5 1.495(4) .
C4 H4A 0.9700 .
C4 H4B 0.9700 .
C5 C6 1.396(4) .
C6 C7 1.381(4) .
C6 H6 0.9300 .
C7 C8 1.374(4) .
C7 H7 0.9300 .
C8 C9 1.387(4) .
C8 H8 0.9300 .
C9 H9 0.9300 .
